data_7132967
loop_
_publ_author_name
'Deng, Yu-Xin'
'Yang, Guo-Ping'
'Wang, Yao-Yu'

_publ_section_title
;
 Pure separation of acetylene based on a sulfonic acid and amino group
 functionalized Zn-MOF.
;
_journal_issue 38
_journal_name_full 'Chemical communications (Cambridge, England)'
_journal_page_first 5046
_journal_page_last 5049
_journal_paper_doi 10.1039/d4cc00863d
_journal_volume 60
_journal_year 2024
_chemical_formula_moiety 'C18 H16 N12 O8 S Zn3'
_chemical_formula_sum 'C18 H16 N12 O8 S Zn3'
_chemical_formula_weight 756.60
_space_group_crystal_system monoclinic
_space_group_IT_number 14
_space_group_name_Hall '-P 2ybc'
_space_group_name_H-M_alt 'P 1 21/c 1'
_atom_sites_solution_hydrogens mixed
_atom_sites_solution_primary dual
_audit_creation_date 2023-08-30
_audit_creation_method
;
Olex2 1.5
(compiled 2023.03.06 svn.rbb2c1857 for OlexSys, GUI svn.r6748)
;
_audit_update_record
;
2023-10-27 deposited with the CCDC.	2024-04-08 downloaded from the CCDC.
;
_cell_angle_alpha 90
_cell_angle_beta 96.777(5)
_cell_angle_gamma 90
_cell_formula_units_Z 4
_cell_length_a 14.143(2)
_cell_length_b 9.9829(15)
_cell_length_c 25.111(5)
_cell_measurement_reflns_used 7577
_cell_measurement_temperature 200.00
_cell_measurement_theta_max 24.96
_cell_measurement_theta_min 2.31
_cell_volume 3520.6(10)
_computing_cell_refinement 'SAINT V8.38A (Bruker, 2018)'
_computing_data_reduction 'SAINT V8.38A (Bruker, 2018)'
_computing_molecular_graphics 'Olex2 1.5 (Dolomanov et al., 2009)'
_computing_publication_material 'Olex2 1.5 (Dolomanov et al., 2009)'
_computing_structure_refinement 'SHELXL 2018/3 (Sheldrick, 2015)'
_computing_structure_solution 'SHELXT 2018/2 (Sheldrick, 2018)'
_diffrn_ambient_temperature 200.00
_diffrn_measured_fraction_theta_full 0.987
_diffrn_measured_fraction_theta_max 0.987
_diffrn_measurement_device_type 'Bruker APEX-II CCD'
_diffrn_measurement_method '\f and \w scans'
_diffrn_radiation_type MoK\a
_diffrn_radiation_wavelength 0.71073
_diffrn_reflns_av_R_equivalents 0.0508
_diffrn_reflns_av_unetI/netI 0.0650
_diffrn_reflns_Laue_measured_fraction_full 0.987
_diffrn_reflns_Laue_measured_fraction_max 0.987
_diffrn_reflns_limit_h_max 16
_diffrn_reflns_limit_h_min -16
_diffrn_reflns_limit_k_max 11
_diffrn_reflns_limit_k_min -9
_diffrn_reflns_limit_l_max 29
_diffrn_reflns_limit_l_min -20
_diffrn_reflns_number 19080
_diffrn_reflns_point_group_measured_fraction_full 0.987
_diffrn_reflns_point_group_measured_fraction_max 0.987
_diffrn_reflns_theta_full 24.999
_diffrn_reflns_theta_max 24.999
_diffrn_reflns_theta_min 2.052
_diffrn_source_current 1.4
_diffrn_source_power 0.07
_diffrn_source_voltage 50.0
_diffrn_standards_number 0
_exptl_absorpt_coefficient_mu 2.139
_exptl_absorpt_correction_T_max 0.7452
_exptl_absorpt_correction_T_min 0.5709
_exptl_absorpt_correction_type multi-scan
_exptl_absorpt_process_details
;
SADABS-2016/2 (Bruker,2016/2) was used for absorption correction.
wR2(int) was 0.0958 before and 0.0679 after correction.
The Ratio of minimum to maximum transmission is 0.7661.
The \l/2 correction factor is Not present.
;
_exptl_crystal_colour colourless
_exptl_crystal_colour_primary colourless
_exptl_crystal_density_diffrn 1.427
_exptl_crystal_description block
_exptl_crystal_F_000 1512
_exptl_crystal_size_max 0.03
_exptl_crystal_size_mid 0.02
_exptl_crystal_size_min 0.01
_refine_diff_density_max 2.514
_refine_diff_density_min -0.986
_refine_diff_density_rms 0.163
_refine_ls_extinction_method none
_refine_ls_goodness_of_fit_ref 1.029
_refine_ls_hydrogen_treatment constr
_refine_ls_matrix_type full
_refine_ls_number_parameters 379
_refine_ls_number_reflns 6114
_refine_ls_number_restraints 18
_refine_ls_restrained_S_all 1.032
_refine_ls_R_factor_all 0.1191
_refine_ls_R_factor_gt 0.0896
_refine_ls_shift/su_max 0.001
_refine_ls_shift/su_mean 0.000
_refine_ls_structure_factor_coef Fsqd
_refine_ls_weighting_details 'w=1/[\s^2^(Fo^2^)+(0.1469P)^2^+27.9477P] where P=(Fo^2^+2Fc^2^)/3'
_refine_ls_weighting_scheme calc
_refine_ls_wR_factor_gt 0.2568
_refine_ls_wR_factor_ref 0.2797
_reflns_Friedel_coverage 0.000
_reflns_number_gt 4049
_reflns_number_total 6114
_reflns_threshold_expression 'I > 2\s(I)'
_cod_data_source_file d4cc00863d3.cif
_cod_data_source_block 1
_cod_depositor_comments 'Adding full bibliography for 7132967--7132968.cif.'
_cod_original_sg_symbol_H-M 'P 21/c'
_cod_database_code 7132967
_shelx_shelxl_version_number 2018/3
_shelx_space_group_comment
;
The symmetry employed for this shelxl refinement is uniquely defined
by the following loop, which should always be used as a source of
symmetry information in preference to the above space-group names.
They are only intended as comments.
;
_shelx_estimated_absorpt_t_max 0.979
_shelx_estimated_absorpt_t_min 0.939
_olex2_refinement_description
;
1. Fixed Uiso
 At 1.2 times of:
  All C(H) groups, All N(H,H) groups
 At 1.5 times of:
  All O(H,H) groups
2. Uiso/Uaniso restraints and constraints
O9 \\sim Zn3 \\sim O6: within 2A with sigma of 0.01 and sigma for terminal
atoms of 0.02 within 2A
Uanis(N5A) \\sim Ueq: with sigma of 0.01 and sigma for terminal atoms of 0.02
Uanis(N11A) \\sim Ueq: with sigma of 0.01 and sigma for terminal atoms of 0.02
3. Others
 Sof(H8)=Sof(N5A)=Sof(H5AA)=Sof(H5AB)=1-FVAR(1)
 Sof(N5)=Sof(H5A)=Sof(H5B)=Sof(H10)=FVAR(1)
 Sof(H12)=Sof(N11A)=Sof(H11C)=Sof(H11D)=1-FVAR(2)
 Sof(N11)=Sof(H11A)=Sof(H11B)=Sof(H1)=FVAR(2)
4.a Riding coordinates:
 N11(H11A,H11B)
4.b Rotating group:
 O9(H9A,H9B), N5(H5A,H5B), N9(H9C,H9D), N11A(H11C,H11D)
4.c Aromatic/amide H refined with riding coordinates:
 C1(H1), C4(H4), C8(H8), C10(H10), C12(H12), C20(H20), C13(H13), C5(H5),
 C15(H15), C11(H11)
4.d X=CH2 refined with riding coordinates:
 N5A(H5AA,H5AB)
4.e Naphthalene refined as free rotating group:
 C20(C13,C14,C5,C7,C17,C2,C15,C11,C16)
;
_platon_squeeze_void_probe_radius 1.20
_olex2_submission_special_instructions 'No special instructions were received'

loop_
_space_group_symop_operation_xyz
'x, y, z'
'-x, y+1/2, -z+1/2'
'-x, -y, -z'
'x, -y-1/2, z-1/2'

loop_
_atom_site_label
_atom_site_type_symbol
_atom_site_fract_x
_atom_site_fract_y
_atom_site_fract_z
_atom_site_U_iso_or_equiv
_atom_site_adp_type
_atom_site_occupancy
_atom_site_site_symmetry_order
_atom_site_calc_flag
_atom_site_refinement_flags_posn
_atom_site_refinement_flags_adp
_atom_site_refinement_flags_occupancy
_atom_site_disorder_assembly
_atom_site_disorder_group
Zn1 Zn 0.04259(7) 0.49754(11) 0.31397(5) 0.0410(4) Uani 1 1 d . . . . .
Zn2 Zn 0.08729(8) 0.12817(11) 0.52160(5) 0.0447(4) Uani 1 1 d . . . . .
Zn3 Zn 0.81309(7) 0.38099(11) 0.34413(5) 0.0433(4) Uani 1 1 d . U . . .
S1 S 0.2670(3) 0.0628(4) 0.47254(16) 0.0761(10) Uani 1 1 d . . . . .
O1 O 0.1724(5) 0.4342(8) 0.3337(4) 0.065(2) Uani 1 1 d . . . . .
O2 O 0.3269(8) -0.0131(16) 0.5105(6) 0.155(7) Uani 1 1 d . . . . .
O3 O 0.2062(9) -0.0209(12) 0.4355(5) 0.117(4) Uani 1 1 d . . . . .
O4 O 0.2092(5) 0.1629(8) 0.4948(4) 0.070(2) Uani 1 1 d . . . . .
O5 O 0.6437(7) 0.2313(12) 0.3218(5) 0.106(4) Uani 1 1 d . . . . .
O6 O 0.6850(6) 0.4112(10) 0.3621(4) 0.079(2) Uani 1 1 d . U . . .
O8 O 0.2188(7) 0.6354(10) 0.3543(6) 0.103(4) Uani 1 1 d . . . . .
O9 O 0.7602(8) 0.5084(10) 0.2668(5) 0.105(4) Uani 1 1 d . . . . .
H9A H 0.802932 0.568926 0.261947 0.158 Uiso 1 1 d R U . . .
H9B H 0.710002 0.554532 0.272546 0.158 Uiso 1 1 d R U . . .
N1 N -0.1127(5) 0.2913(8) 0.2913(3) 0.0388(18) Uani 1 1 d . . . . .
N2 N 0.1336(6) -0.2455(8) 0.5946(3) 0.048(2) Uani 1 1 d . . . . .
N4 N -0.0197(5) 0.3284(8) 0.2870(4) 0.045(2) Uani 1 1 d . . . . .
N5 N 0.0689(8) 0.7736(13) 0.3953(6) 0.072(5) Uani 0.81(2) 1 d . . P A 1
H5A H 0.118820 0.721912 0.392727 0.086 Uiso 0.81(2) 1 d R U P A 1
H5B H 0.060617 0.827555 0.367329 0.086 Uiso 0.81(2) 1 d R U P A 1
N6 N -0.1197(5) 0.5451(8) 0.3761(3) 0.0418(19) Uani 1 1 d . . . . .
N7 N -0.0283(5) 0.5825(8) 0.3685(3) 0.0426(19) Uani 1 1 d . . . . .
N8 N -0.0845(6) 0.7303(8) 0.4226(4) 0.047(2) Uani 1 1 d . . . . .
N9 N 0.2273(8) -0.0500(11) 0.6194(5) 0.090(4) Uani 1 1 d . . . . .
H9C H 0.277046 -0.044272 0.601391 0.108 Uiso 1 1 d R U . . .
H9D H 0.208576 0.031292 0.627017 0.108 Uiso 1 1 d R U . . .
N10 N 0.0897(6) -0.0540(8) 0.5517(4) 0.047(2) Uani 1 1 d . . . . .
N11 N 0.1088(9) 0.2350(14) 0.2483(7) 0.069(5) Uani 0.69(2) 1 d . . P B 1
H11A H 0.113884 0.268341 0.217819 0.083 Uiso 0.69(2) 1 d R U P B 1
H11B H 0.149444 0.278891 0.270969 0.083 Uiso 0.69(2) 1 d R U P B 1
N12 N -0.0476(6) 0.1393(8) 0.2425(4) 0.051(2) Uani 1 1 d . . . . .
N13 N 0.0248(6) -0.1525(8) 0.5330(3) 0.047(2) Uani 1 1 d . . . . .
C1 C -0.1261(7) 0.1781(11) 0.2637(4) 0.052(3) Uani 1 1 d . . . . .
H1 H -0.184483 0.129925 0.259508 0.063 Uiso 0.69(2) 1 calc R U P B 1
C3 C 0.2359(10) 0.5138(14) 0.3460(6) 0.074(4) Uani 1 1 d . . . . .
C4 C 0.0554(8) -0.2627(11) 0.5595(4) 0.054(3) Uani 1 1 d . . . . .
H4 H 0.024331 -0.346843 0.553949 0.064 Uiso 1 1 calc R U . . .
C6 C 0.1527(8) -0.1157(10) 0.5872(4) 0.048(3) Uani 1 1 d . . . . .
C8 C -0.0113(7) 0.6945(11) 0.3963(4) 0.050(3) Uani 1 1 d . . . . .
H8 H 0.046366 0.743867 0.397361 0.060 Uiso 0.19(2) 1 calc R U P A 2
C10 C -0.1481(7) 0.6360(10) 0.4084(5) 0.053(3) Uani 1 1 d . . . . .
H10 H -0.209132 0.634206 0.420635 0.064 Uiso 0.81(2) 1 calc R U P A 1
C12 C 0.0158(7) 0.2332(11) 0.2586(5) 0.055(3) Uani 1 1 d . . . . .
H12 H 0.079768 0.232036 0.250659 0.066 Uiso 0.31(2) 1 calc R U P B 2
C18 C 0.6254(8) 0.3319(14) 0.3439(6) 0.072(4) Uani 1 1 d . . . . .
C20 C 0.4943(4) 0.1867(6) 0.4033(3) 0.075(4) Uani 1 1 d G . . . .
H20 H 0.557706 0.156995 0.401817 0.090 Uiso 1 1 calc R U . . .
C13 C 0.4337(5) 0.1139(6) 0.4321(3) 0.081(4) Uani 1 1 d G . . . .
H13 H 0.455743 0.034425 0.450332 0.097 Uiso 1 1 calc R U . . .
C14 C 0.3408(5) 0.1574(6) 0.4342(3) 0.064(3) Uani 1 1 d G . . . .
C5 C 0.3086(3) 0.2736(6) 0.4076(3) 0.065(3) Uani 1 1 d G . . . .
H5 H 0.245108 0.303325 0.409043 0.078 Uiso 1 1 calc R U . . .
C7 C 0.3691(3) 0.3464(5) 0.3788(2) 0.070(4) Uani 1 1 d G . . . .
C17 C 0.4620(3) 0.3030(5) 0.3766(2) 0.074(4) Uani 1 1 d G . . . .
C2 C 0.5225(4) 0.3758(7) 0.3478(3) 0.073(4) Uani 1 1 d G . . . .
C15 C 0.4903(5) 0.4920(7) 0.3211(4) 0.126(8) Uani 1 1 d G . . . .
H15 H 0.531664 0.541806 0.301423 0.151 Uiso 1 1 calc R U . . .
C11 C 0.3974(5) 0.5355(6) 0.3233(4) 0.097(6) Uani 1 1 d G . . . .
H11 H 0.375367 0.614975 0.305035 0.117 Uiso 1 1 calc R U . . .
C16 C 0.3369(4) 0.4627(6) 0.3521(3) 0.076(4) Uani 1 1 d G . . . .
N5A N -0.246(3) 0.656(5) 0.410(2) 0.058(16) Uani 0.19(2) 1 d . U P A 2
H5AA H -0.287112 0.607417 0.389238 0.070 Uiso 0.19(2) 1 calc R U P A 2
H5AB H -0.265412 0.716455 0.431398 0.070 Uiso 0.19(2) 1 calc R U P A 2
N11A N -0.207(3) 0.093(4) 0.2660(18) 0.084(13) Uani 0.31(2) 1 d . U P B 2
H11C H -0.212205 0.065500 0.299398 0.101 Uiso 0.31(2) 1 d R U P B 2
H11D H -0.260510 0.136549 0.254404 0.101 Uiso 0.31(2) 1 d R U P B 2

loop_
_atom_site_aniso_label
_atom_site_aniso_U_11
_atom_site_aniso_U_22
_atom_site_aniso_U_33
_atom_site_aniso_U_23
_atom_site_aniso_U_13
_atom_site_aniso_U_12
Zn1 0.0372(6) 0.0309(6) 0.0563(8) 0.0025(5) 0.0107(5) -0.0012(4)
Zn2 0.0468(7) 0.0292(6) 0.0585(8) -0.0067(5) 0.0083(6) -0.0050(5)
Zn3 0.0362(6) 0.0360(7) 0.0597(8) -0.0098(5) 0.0145(5) -0.0055(4)
S1 0.073(2) 0.063(2) 0.098(3) 0.0113(19) 0.031(2) 0.0072(17)
O1 0.038(4) 0.046(5) 0.112(7) 0.017(4) 0.011(4) -0.006(3)
O2 0.075(7) 0.205(15) 0.194(14) 0.131(12) 0.049(8) 0.055(8)
O3 0.117(9) 0.099(8) 0.141(10) -0.049(8) 0.042(8) -0.040(7)
O4 0.060(5) 0.045(4) 0.111(7) -0.018(4) 0.040(5) -0.001(4)
O5 0.073(6) 0.104(9) 0.149(11) 0.025(8) 0.039(7) 0.026(6)
O6 0.049(4) 0.083(5) 0.106(6) 0.001(5) 0.014(4) -0.004(4)
O8 0.073(6) 0.060(6) 0.179(12) 0.000(6) 0.027(7) 0.007(5)
O9 0.082(7) 0.071(7) 0.159(11) 0.039(7) 0.002(7) 0.015(5)
N1 0.034(4) 0.039(4) 0.046(5) -0.008(4) 0.015(3) 0.000(3)
N2 0.052(5) 0.040(5) 0.053(5) 0.001(4) 0.015(4) -0.003(4)
N4 0.041(4) 0.032(4) 0.065(6) 0.000(4) 0.016(4) 0.001(3)
N5 0.050(7) 0.067(9) 0.104(11) -0.016(7) 0.030(7) -0.018(6)
N6 0.036(4) 0.030(4) 0.062(6) -0.008(4) 0.017(4) -0.006(3)
N7 0.030(4) 0.038(4) 0.060(5) 0.000(4) 0.005(4) -0.003(3)
N8 0.046(4) 0.037(5) 0.060(6) -0.008(4) 0.011(4) -0.016(4)
N9 0.078(7) 0.054(6) 0.131(11) 0.016(7) -0.022(7) -0.025(6)
N10 0.055(5) 0.022(4) 0.064(6) -0.003(4) 0.003(4) -0.011(4)
N11 0.041(8) 0.069(10) 0.101(12) -0.022(8) 0.025(7) -0.010(6)
N12 0.049(5) 0.041(5) 0.066(6) -0.013(4) 0.024(4) -0.009(4)
N13 0.054(5) 0.031(4) 0.055(6) 0.000(4) 0.000(4) -0.010(4)
C1 0.052(6) 0.059(7) 0.051(7) -0.011(5) 0.027(5) -0.017(5)
C3 0.075(9) 0.062(9) 0.089(10) 0.008(7) 0.030(8) 0.004(7)
C4 0.060(7) 0.045(6) 0.055(7) -0.013(5) 0.005(5) -0.012(5)
C6 0.055(6) 0.035(6) 0.056(7) -0.006(5) 0.011(5) -0.012(5)
C8 0.047(6) 0.045(6) 0.059(7) -0.006(5) 0.011(5) -0.008(5)
C10 0.038(5) 0.048(6) 0.077(8) -0.018(6) 0.022(5) -0.010(5)
C12 0.041(6) 0.050(6) 0.081(8) -0.010(6) 0.031(5) 0.002(5)
C18 0.035(6) 0.062(8) 0.123(12) 0.002(8) 0.026(7) 0.000(6)
C20 0.051(7) 0.080(9) 0.097(11) 0.024(8) 0.018(7) 0.015(6)
C13 0.076(9) 0.068(9) 0.107(12) 0.025(8) 0.042(8) 0.025(7)
C14 0.047(6) 0.054(7) 0.093(10) 0.009(6) 0.012(6) 0.010(5)
C5 0.066(7) 0.055(7) 0.078(9) 0.000(6) 0.029(7) -0.004(6)
C7 0.040(6) 0.079(9) 0.091(10) 0.014(7) 0.010(6) 0.001(6)
C17 0.053(7) 0.076(9) 0.095(10) 0.021(8) 0.020(7) 0.004(6)
C2 0.036(6) 0.074(9) 0.111(11) 0.010(8) 0.015(6) 0.006(6)
C15 0.054(8) 0.106(13) 0.22(2) 0.057(14) 0.039(11) -0.007(8)
C11 0.058(8) 0.056(8) 0.182(17) 0.041(10) 0.028(9) 0.022(6)
C16 0.048(7) 0.068(8) 0.117(12) 0.021(8) 0.030(7) 0.008(6)
N5A 0.05(2) 0.06(2) 0.06(2) -0.018(16) 0.008(16) 0.000(15)
N11A 0.072(18) 0.081(19) 0.10(2) -0.012(15) 0.034(15) -0.028(14)

loop_
_atom_type_symbol
_atom_type_description
_atom_type_scat_dispersion_real
_atom_type_scat_dispersion_imag
_atom_type_scat_source
C C 0.0033 0.0016 'International Tables Vol C Tables 4.2.6.8 and 6.1.1.4'
H H 0.0000 0.0000 'International Tables Vol C Tables 4.2.6.8 and 6.1.1.4'
N N 0.0061 0.0033 'International Tables Vol C Tables 4.2.6.8 and 6.1.1.4'
O O 0.0106 0.0060 'International Tables Vol C Tables 4.2.6.8 and 6.1.1.4'
S S 0.1246 0.1234 'International Tables Vol C Tables 4.2.6.8 and 6.1.1.4'
Zn Zn 0.2839 1.4301 'International Tables Vol C Tables 4.2.6.8 and 6.1.1.4'

loop_
_geom_angle_atom_site_label_1
_geom_angle_atom_site_label_2
_geom_angle_atom_site_label_3
_geom_angle
_geom_angle_site_symmetry_1
_geom_angle_site_symmetry_3
_geom_angle_publ_flag
O1 Zn1 N4 100.2(3) . . ?
O1 Zn1 N7 120.1(4) . . ?
O1 Zn1 N12 107.3(3) . 2 ?
N4 Zn1 N12 114.2(4) . 2 ?
N7 Zn1 N4 111.0(3) . . ?
N7 Zn1 N12 104.4(3) . 2 ?
O4 Zn2 N8 102.0(3) . 3_566 ?
O4 Zn2 N10 108.7(4) . . ?
O4 Zn2 N13 114.0(4) . 3_556 ?
N10 Zn2 N8 112.7(4) . 3_566 ?
N10 Zn2 N13 110.8(3) . 3_556 ?
N13 Zn2 N8 108.6(4) 3_556 3_566 ?
O6 Zn3 O9 83.9(4) . . ?
O6 Zn3 N1 143.3(4) . 1_655 ?
O6 Zn3 N2 101.1(4) . 3_656 ?
O6 Zn3 N6 101.0(4) . 1_655 ?
N1 Zn3 O9 80.5(4) 1_655 . ?
N1 Zn3 N2 91.5(3) 1_655 3_656 ?
N1 Zn3 N6 111.7(3) 1_655 1_655 ?
N2 Zn3 O9 171.6(4) 3_656 . ?
N6 Zn3 O9 88.8(4) 1_655 . ?
N6 Zn3 N2 96.8(3) 1_655 3_656 ?
O2 S1 O3 112.6(10) . . ?
O2 S1 O4 115.5(8) . . ?
O2 S1 C14 107.8(6) . . ?
O3 S1 C14 107.6(6) . . ?
O4 S1 O3 109.0(6) . . ?
O4 S1 C14 103.8(4) . . ?
C3 O1 Zn1 120.0(8) . . ?
S1 O4 Zn2 124.9(5) . . ?
C18 O6 Zn3 116.1(9) . . ?
Zn3 O9 H9A 109.2 . . ?
Zn3 O9 H9B 109.4 . . ?
H9A O9 H9B 104.4 . . ?
N4 N1 Zn3 120.6(6) . 1_455 ?
C1 N1 Zn3 132.4(6) . 1_455 ?
C1 N1 N4 105.5(7) . . ?
C4 N2 Zn3 126.1(7) . 3_656 ?
C6 N2 Zn3 131.1(8) . 3_656 ?
C6 N2 C4 101.4(9) . . ?
N1 N4 Zn1 126.1(6) . . ?
C12 N4 Zn1 127.9(7) . . ?
C12 N4 N1 105.8(8) . . ?
H5A N5 H5B 109.2 . . ?
C8 N5 H5A 109.4 . . ?
C8 N5 H5B 109.3 . . ?
N7 N6 Zn3 124.8(6) . 1_455 ?
C10 N6 Zn3 130.2(6) . 1_455 ?
C10 N6 N7 105.0(8) . . ?
N6 N7 Zn1 122.6(6) . . ?
C8 N7 Zn1 130.5(7) . . ?
C8 N7 N6 105.8(8) . . ?
C8 N8 Zn2 128.0(7) . 3_566 ?
C10 N8 Zn2 128.6(7) . 3_566 ?
C10 N8 C8 102.6(8) . . ?
H9C N9 H9D 109.3 . . ?
C6 N9 H9C 108.9 . . ?
C6 N9 H9D 109.1 . . ?
N13 N10 Zn2 122.9(6) . . ?
C6 N10 Zn2 131.5(6) . . ?
C6 N10 N13 105.2(7) . . ?
H11A N11 H11B 105.8 . . ?
C12 N11 H11A 111.3 . . ?
C12 N11 H11B 117.0 . . ?
C1 N12 Zn1 125.6(7) . 2_545 ?
C12 N12 Zn1 129.4(7) . 2_545 ?
C12 N12 C1 103.6(8) . . ?
N10 N13 Zn2 126.1(6) . 3_556 ?
C4 N13 Zn2 129.2(7) . 3_556 ?
C4 N13 N10 104.7(8) . . ?
N1 C1 N12 112.2(9) . . ?
N1 C1 H1 123.9 . . ?
N1 C1 N11A 123.3(18) . . ?
N12 C1 H1 123.9 . . ?
N12 C1 N11A 123.2(18) . . ?
O1 C3 O8 121.6(13) . . ?
O1 C3 C16 117.9(11) . . ?
O8 C3 C16 120.5(12) . . ?
N2 C4 H4 122.7 . . ?
N13 C4 N2 114.6(9) . . ?
N13 C4 H4 122.7 . . ?
N2 C6 N9 121.2(10) . . ?
N10 C6 N2 114.1(9) . . ?
N10 C6 N9 124.3(9) . . ?
N7 C8 N5 124.9(10) . . ?
N7 C8 N8 112.4(9) . . ?
N7 C8 H8 123.8 . . ?
N8 C8 N5 122.5(10) . . ?
N8 C8 H8 123.8 . . ?
N6 C10 N8 114.3(9) . . ?
N6 C10 H10 122.9 . . ?
N6 C10 N5A 119(2) . . ?
N8 C10 H10 122.9 . . ?
N8 C10 N5A 122(2) . . ?
N4 C12 N11 121.7(11) . . ?
N4 C12 N12 112.8(8) . . ?
N4 C12 H12 123.6 . . ?
N12 C12 N11 125.5(10) . . ?
N12 C12 H12 123.6 . . ?
O5 C18 O6 123.3(12) . . ?
O5 C18 C2 122.0(12) . . ?
O6 C18 C2 114.6(12) . . ?
C13 C20 H20 120.0 . . ?
C13 C20 C17 120.0 . . ?
C17 C20 H20 120.0 . . ?
C20 C13 H13 120.0 . . ?
C14 C13 C20 120.0 . . ?
C14 C13 H13 120.0 . . ?
C13 C14 S1 118.3(3) . . ?
C13 C14 C5 120.0 . . ?
C5 C14 S1 121.7(3) . . ?
C14 C5 H5 120.0 . . ?
C14 C5 C7 120.0 . . ?
C7 C5 H5 120.0 . . ?
C5 C7 C16 120.0 . . ?
C17 C7 C5 120.0 . . ?
C17 C7 C16 120.0 . . ?
C7 C17 C20 120.0 . . ?
C2 C17 C20 120.0 . . ?
C2 C17 C7 120.0 . . ?
C17 C2 C18 122.1(6) . . ?
C17 C2 C15 120.0 . . ?
C15 C2 C18 117.9(6) . . ?
C2 C15 H15 120.0 . . ?
C11 C15 C2 120.0 . . ?
C11 C15 H15 120.0 . . ?
C15 C11 H11 120.0 . . ?
C15 C11 C16 120.0 . . ?
C16 C11 H11 120.0 . . ?
C7 C16 C3 125.8(6) . . ?
C11 C16 C3 113.9(6) . . ?
C11 C16 C7 120.0 . . ?
C10 N5A H5AA 120.0 . . ?
C10 N5A H5AB 120.0 . . ?
H5AA N5A H5AB 120.0 . . ?
C1 N11A H11C 112.1 . . ?
C1 N11A H11D 110.7 . . ?
H11C N11A H11D 107.2 . . ?

loop_
_geom_bond_atom_site_label_1
_geom_bond_atom_site_label_2
_geom_bond_distance
_geom_bond_site_symmetry_2
_geom_bond_publ_flag
Zn1 O1 1.950(7) . ?
Zn1 N4 1.986(8) . ?
Zn1 N7 1.982(8) . ?
Zn1 N12 2.010(8) 2 ?
Zn2 O4 1.954(7) . ?
Zn2 N8 1.994(8) 3_566 ?
Zn2 N10 1.968(8) . ?
Zn2 N13 1.985(8) 3_556 ?
Zn3 O6 1.941(8) . ?
Zn3 O9 2.368(10) . ?
Zn3 N1 1.999(7) 1_655 ?
Zn3 N2 2.120(9) 3_656 ?
Zn3 N6 2.013(8) 1_655 ?
S1 O2 1.418(11) . ?
S1 O3 1.454(11) . ?
S1 O4 1.445(8) . ?
S1 C14 1.773(6) . ?
O1 C3 1.212(16) . ?
O5 C18 1.191(16) . ?
O6 C18 1.206(15) . ?
O8 C3 1.260(15) . ?
O9 H9A 0.8730 . ?
O9 H9B 0.8725 . ?
N1 N4 1.383(10) . ?
N1 C1 1.327(13) . ?
N2 C4 1.342(13) . ?
N2 C6 1.341(12) . ?
N4 C12 1.323(13) . ?
N5 H5A 0.8833 . ?
N5 H5B 0.8826 . ?
N5 C8 1.383(14) . ?
N6 N7 1.379(10) . ?
N6 C10 1.312(12) . ?
N7 C8 1.324(13) . ?
N8 C8 1.342(13) . ?
N8 C10 1.321(12) . ?
N9 H9C 0.8818 . ?
N9 H9D 0.8814 . ?
N9 C6 1.413(14) . ?
N10 N13 1.388(10) . ?
N10 C6 1.334(13) . ?
N11 H11A 0.8453 . ?
N11 H11B 0.8773 . ?
N11 C12 1.371(15) . ?
N12 C1 1.344(13) . ?
N12 C12 1.327(13) . ?
N13 C4 1.331(13) . ?
C1 H1 0.9500 . ?
C1 N11A 1.43(3) . ?
C3 C16 1.507(14) . ?
C4 H4 0.9500 . ?
C8 H8 0.9500 . ?
C10 H10 0.9500 . ?
C10 N5A 1.40(5) . ?
C12 H12 0.9500 . ?
C18 C2 1.533(12) . ?
C20 H20 0.9500 . ?
C20 C13 1.3900 . ?
C20 C17 1.3900 . ?
C13 H13 0.9500 . ?
C13 C14 1.3900 . ?
C14 C5 1.3900 . ?
C5 H5 0.9500 . ?
C5 C7 1.3900 . ?
C7 C17 1.3900 . ?
C7 C16 1.3900 . ?
C17 C2 1.3900 . ?
C2 C15 1.3900 . ?
C15 H15 0.9500 . ?
C15 C11 1.3900 . ?
C11 H11 0.9500 . ?
C11 C16 1.3900 . ?
N5A H5AA 0.8800 . ?
N5A H5AB 0.8800 . ?
N11A H11C 0.8943 . ?
N11A H11D 0.8902 . ?

loop_
_geom_torsion_atom_site_label_1
_geom_torsion_atom_site_label_2
_geom_torsion_atom_site_label_3
_geom_torsion_atom_site_label_4
_geom_torsion
_geom_torsion_site_symmetry_1
_geom_torsion_site_symmetry_2
_geom_torsion_site_symmetry_3
_geom_torsion_site_symmetry_4
_geom_torsion_publ_flag
Zn1 O1 C3 O8 11(2) . . . . ?
Zn1 O1 C3 C16 -170.1(7) . . . . ?
Zn1 N4 C12 N11 6.7(19) . . . . ?
Zn1 N4 C12 N12 -173.7(7) . . . . ?
Zn1 N7 C8 N5 -5.6(18) . . . . ?
Zn1 N7 C8 N8 169.2(7) . . . . ?
Zn1 N12 C1 N1 -166.6(7) 2_545 . . . ?
Zn1 N12 C1 N11A 26(3) 2_545 . . . ?
Zn1 N12 C12 N4 164.9(8) 2_545 . . . ?
Zn1 N12 C12 N11 -16(2) 2_545 . . . ?
Zn2 N8 C8 N5 -15.7(17) 3_566 . . . ?
Zn2 N8 C8 N7 169.3(7) 3_566 . . . ?
Zn2 N8 C10 N6 -170.1(7) 3_566 . . . ?
Zn2 N8 C10 N5A 33(3) 3_566 . . . ?
Zn2 N10 N13 Zn2 -5.6(12) . . . 3_556 ?
Zn2 N10 N13 C4 174.1(7) . . . . ?
Zn2 N10 C6 N2 -174.6(7) . . . . ?
Zn2 N10 C6 N9 12.3(18) . . . . ?
Zn2 N13 C4 N2 -179.2(7) 3_556 . . . ?
Zn3 O6 C18 O5 9(2) . . . . ?
Zn3 O6 C18 C2 -166.6(7) . . . . ?
Zn3 N1 N4 Zn1 -17.9(11) 1_455 . . . ?
Zn3 N1 N4 C12 166.1(7) 1_455 . . . ?
Zn3 N1 C1 N12 -165.1(7) 1_455 . . . ?
Zn3 N1 C1 N11A 2(3) 1_455 . . . ?
Zn3 N2 C4 N13 165.7(7) 3_656 . . . ?
Zn3 N2 C6 N9 8.7(16) 3_656 . . . ?
Zn3 N2 C6 N10 -164.6(7) 3_656 . . . ?
Zn3 N6 N7 Zn1 11.5(11) 1_455 . . . ?
Zn3 N6 N7 C8 -179.8(7) 1_455 . . . ?
Zn3 N6 C10 N8 178.8(7) 1_455 . . . ?
Zn3 N6 C10 N5A -24(3) 1_455 . . . ?
S1 C14 C5 C7 178.8(5) . . . . ?
O1 C3 C16 C7 -45.0(16) . . . . ?
O1 C3 C16 C11 128.5(11) . . . . ?
O2 S1 O4 Zn2 -82.9(10) . . . . ?
O2 S1 C14 C13 21.8(9) . . . . ?
O2 S1 C14 C5 -157.0(9) . . . . ?
O3 S1 O4 Zn2 44.9(10) . . . . ?
O3 S1 C14 C13 -99.8(7) . . . . ?
O3 S1 C14 C5 81.4(7) . . . . ?
O4 S1 C14 C13 144.7(5) . . . . ?
O4 S1 C14 C5 -34.1(6) . . . . ?
O5 C18 C2 C17 65.4(17) . . . . ?
O5 C18 C2 C15 -114.3(13) . . . . ?
O6 C18 C2 C17 -118.9(11) . . . . ?
O6 C18 C2 C15 61.4(14) . . . . ?
O8 C3 C16 C7 134.2(12) . . . . ?
O8 C3 C16 C11 -52.3(15) . . . . ?
N1 N4 C12 N11 -177.5(13) . . . . ?
N1 N4 C12 N12 2.2(13) . . . . ?
N4 N1 C1 N12 0.6(12) . . . . ?
N4 N1 C1 N11A 168(3) . . . . ?
N6 N7 C8 N5 -173.1(12) . . . . ?
N6 N7 C8 N8 1.8(12) . . . . ?
N7 N6 C10 N8 0.5(13) . . . . ?
N7 N6 C10 N5A 158(3) . . . . ?
N10 N13 C4 N2 1.1(12) . . . . ?
N13 N10 C6 N2 -1.6(12) . . . . ?
N13 N10 C6 N9 -174.7(11) . . . . ?
C1 N1 N4 Zn1 174.4(7) . . . . ?
C1 N1 N4 C12 -1.6(11) . . . . ?
C1 N12 C12 N4 -1.8(14) . . . . ?
C1 N12 C12 N11 177.8(14) . . . . ?
C4 N2 C6 N9 175.4(11) . . . . ?
C4 N2 C6 N10 2.2(12) . . . . ?
C6 N2 C4 N13 -2.0(12) . . . . ?
C6 N10 N13 Zn2 -179.4(7) . . . 3_556 ?
C6 N10 N13 C4 0.3(11) . . . . ?
C8 N8 C10 N6 0.5(14) . . . . ?
C8 N8 C10 N5A -156(3) . . . . ?
C10 N6 N7 Zn1 -170.0(7) . . . . ?
C10 N6 N7 C8 -1.3(11) . . . . ?
C10 N8 C8 N5 173.5(12) . . . . ?
C10 N8 C8 N7 -1.4(13) . . . . ?
C12 N12 C1 N1 0.7(13) . . . . ?
C12 N12 C1 N11A -167(3) . . . . ?
C18 C2 C15 C11 179.7(9) . . . . ?
C20 C13 C14 S1 -178.8(5) . . . . ?
C20 C13 C14 C5 0.0 . . . . ?
C20 C17 C2 C18 0.3(10) . . . . ?
C20 C17 C2 C15 180.0 . . . . ?
C13 C20 C17 C7 0.0 . . . . ?
C13 C20 C17 C2 180.0 . . . . ?
C13 C14 C5 C7 0.0 . . . . ?
C14 S1 O4 Zn2 159.3(6) . . . . ?
C14 C5 C7 C17 0.0 . . . . ?
C14 C5 C7 C16 180.0 . . . . ?
C5 C7 C17 C20 0.0 . . . . ?
C5 C7 C17 C2 180.0 . . . . ?
C5 C7 C16 C3 -6.8(10) . . . . ?
C5 C7 C16 C11 180.0 . . . . ?
C7 C17 C2 C18 -179.7(10) . . . . ?
C7 C17 C2 C15 0.0 . . . . ?
C17 C20 C13 C14 0.0 . . . . ?
C17 C7 C16 C3 173.2(10) . . . . ?
C17 C7 C16 C11 0.0 . . . . ?
C17 C2 C15 C11 0.0 . . . . ?
C2 C15 C11 C16 0.0 . . . . ?
C15 C11 C16 C3 -174.0(9) . . . . ?
C15 C11 C16 C7 0.0 . . . . ?
C16 C7 C17 C20 180.0 . . . . ?
C16 C7 C17 C2 0.0 . . . . ?

loop_
_platon_squeeze_void_nr
_platon_squeeze_void_average_x
_platon_squeeze_void_average_y
_platon_squeeze_void_average_z
_platon_squeeze_void_volume
_platon_squeeze_void_count_electrons
_platon_squeeze_void_content
1 -0.500 0.303 0.676 1271 226 ' '
